data_1574081
loop_
_publ_author_name
'Tong, Ka-Ming'
'Toigo, Jessica'
'Wolf, Michael O.'

_publ_section_title
;
 Deep-blue phosphorescence from platinum(ii) bis(acetylide) complexes with
 sulfur-bridged dipyridyl ligands.
;
_journal_issue 14
_journal_name_full 'Chemical science'
_journal_page_first 5948
_journal_page_last 5956
_journal_paper_doi 10.1039/d4sc08205b
_journal_volume 16
_journal_year 2025
_chemical_formula_moiety 'C26 H18 N2 O Pt S'
_chemical_formula_sum 'C26 H18 N2 O Pt S'
_chemical_formula_weight 601.57
_chemical_name_systematic C26H18N2OPtS
_space_group_crystal_system triclinic
_space_group_IT_number 2
_space_group_name_Hall '-P 1'
_space_group_name_H-M_alt 'P -1'
_atom_sites_solution_hydrogens geom
_atom_sites_solution_primary iterative
_audit_creation_date 2024-10-23
_audit_creation_method
;
Olex2 1.5
(compiled 2021.12.09 svn.r5202d8cf for OlexSys, GUI svn.r6439)
;
_audit_update_record
;
2024-10-24 deposited with the CCDC.	2025-02-26 downloaded from the CCDC.
;
_cell_angle_alpha 117.4240(10)
_cell_angle_beta 97.964(2)
_cell_angle_gamma 90.392(2)
_cell_formula_units_Z 2
_cell_length_a 7.9676(5)
_cell_length_b 11.9940(7)
_cell_length_c 12.5963(7)
_cell_measurement_reflns_used 9598
_cell_measurement_temperature 100
_cell_measurement_theta_max 32.94
_cell_measurement_theta_min 2.59
_cell_volume 1054.74(11)
_computing_cell_refinement 'SAINT V8.40B (?, 2016)'
_computing_data_reduction 'SAINT V8.40B (?, 2016)'
_computing_molecular_graphics 'Olex2 1.5 (Dolomanov et al., 2009)'
_computing_publication_material 'Olex2 1.5 (Dolomanov et al., 2009)'
_computing_structure_refinement 'XL  (Sheldrick, 2008)'
_computing_structure_solution 'olex2.solve 1.5 (Bourhis et al., 2015)'
_diffrn_ambient_temperature 100
_diffrn_measured_fraction_theta_full 0.998
_diffrn_measured_fraction_theta_max 0.921
_diffrn_measurement_device_type 'Bruker APEX-II CCD'
_diffrn_measurement_method '\f and \w scans'
_diffrn_radiation_type MoK\a
_diffrn_radiation_wavelength 0.71073
_diffrn_reflns_av_R_equivalents 0.0289
_diffrn_reflns_av_unetI/netI 0.0236
_diffrn_reflns_Laue_measured_fraction_full 0.998
_diffrn_reflns_Laue_measured_fraction_max 0.921
_diffrn_reflns_number 7532
_diffrn_reflns_point_group_measured_fraction_full 0.998
_diffrn_reflns_point_group_measured_fraction_max 0.921
_diffrn_reflns_theta_full 25.242
_diffrn_reflns_theta_max 33.319
_diffrn_reflns_theta_min 1.845
_exptl_absorpt_coefficient_mu 6.772
_exptl_absorpt_correction_T_max 0.873
_exptl_absorpt_correction_T_min 0.687
_exptl_absorpt_correction_type multi-scan
_exptl_absorpt_process_details
;
 TWINABS-2012/1 (Bruker,2012) was used for absorption correction.
 
For component 1:
 wR2(int) was 0.0799 before and 0.0417 after correction.
 The Ratio of minimum to maximum transmission is 0.79.

Final HKLF 4 output contains 118301 reflections, Rint = 0.0455
 (53169 with I > 3sig(I), Rint = 0.0342)
;
_exptl_crystal_colour 'clear yellow'
_exptl_crystal_colour_lustre clear
_exptl_crystal_colour_primary yellow
_exptl_crystal_density_diffrn 1.894
_exptl_crystal_description cube
_exptl_crystal_F_000 580
_exptl_crystal_size_max 0.12
_exptl_crystal_size_mid 0.06
_exptl_crystal_size_min 0.02
_refine_diff_density_max 1.238
_refine_diff_density_min -0.790
_refine_diff_density_rms 0.124
_refine_ls_extinction_method none
_refine_ls_goodness_of_fit_ref 1.076
_refine_ls_hydrogen_treatment constr
_refine_ls_matrix_type full
_refine_ls_number_parameters 280
_refine_ls_number_reflns 7532
_refine_ls_number_restraints 0
_refine_ls_restrained_S_all 1.076
_refine_ls_R_factor_all 0.0227
_refine_ls_R_factor_gt 0.0191
_refine_ls_shift/su_max 0.004
_refine_ls_shift/su_mean 0.000
_refine_ls_structure_factor_coef Fsqd
_refine_ls_weighting_details 'w=1/[\s^2^(Fo^2^)+(0.0178P)^2^+0.6796P] where P=(Fo^2^+2Fc^2^)/3'
_refine_ls_weighting_scheme calc
_refine_ls_wR_factor_gt 0.0396
_refine_ls_wR_factor_ref 0.0403
_reflns_Friedel_coverage 0.000
_reflns_number_gt 6910
_reflns_number_total 7532
_reflns_threshold_expression 'I > 2\s(I)'
_cod_data_source_file d4sc08205b2.cif
_cod_data_source_block mo_mw542_0m_4_a
_cod_depositor_comments 'Adding full bibliography for 1574079--1574083.cif.'
_cod_database_code 1574081
_shelx_shelxl_version_number 2018/3
_shelx_space_group_comment
;
The symmetry employed for this shelxl refinement is uniquely defined
by the following loop, which should always be used as a source of
symmetry information in preference to the above space-group names.
They are only intended as comments.
;
_shelx_estimated_absorpt_t_max 0.876
_shelx_estimated_absorpt_t_min 0.497
_olex2_refinement_description
;
1. Fixed Uiso
 At 1.2 times of:
  All C(H) groups
2.a Aromatic/amide H refined with riding coordinates:
 C9(H9), C7(H7), C5(H5), C10(H10), C14(H14), C2(H2), C24(H24), C4(H4), C8(H8),
 C22(H22), C23(H23), C18(H18), C3(H3), C17(H17), C26(H26), C15(H15), C16(H16),
 C25(H25)
;
_olex2_submission_special_instructions 'No special instructions were received'

loop_
_space_group_symop_operation_xyz
'x, y, z'
'-x, -y, -z'

loop_
_atom_site_label
_atom_site_type_symbol
_atom_site_fract_x
_atom_site_fract_y
_atom_site_fract_z
_atom_site_U_iso_or_equiv
_atom_site_adp_type
_atom_site_occupancy
_atom_site_site_symmetry_order
_atom_site_calc_flag
_atom_site_refinement_flags_posn
_atom_site_refinement_flags_adp
_atom_site_refinement_flags_occupancy
_atom_site_disorder_assembly
_atom_site_disorder_group
Pt1 Pt 0.50929(2) 0.41070(2) 0.75606(2) 0.01158(2) Uani 1 1 d . . . . .
S1 S 0.82057(6) 0.51726(5) 0.68032(4) 0.01489(8) Uani 1 1 d . . . . .
N2 N 0.7217(2) 0.52211(15) 0.87707(15) 0.0134(3) Uani 1 1 d . . . . .
O1 O 0.95117(18) 0.59462(17) 0.66348(15) 0.0233(3) Uani 1 1 d . . . . .
N1 N 0.48373(19) 0.53958(15) 0.68801(14) 0.0127(3) Uani 1 1 d . . . . .
C1 C 0.6210(2) 0.58239(18) 0.66186(17) 0.0136(3) Uani 1 1 d . . . . .
C6 C 0.8374(2) 0.57496(18) 0.84192(17) 0.0138(3) Uani 1 1 d . . . . .
C9 C 0.8660(3) 0.6415(2) 1.08072(19) 0.0193(4) Uani 1 1 d . . . . .
H9 H 0.873416 0.663510 1.164059 0.023 Uiso 1 1 calc R U . . .
C19 C 0.5430(2) 0.28912(19) 0.81841(18) 0.0154(3) Uani 1 1 d . . . . .
C13 C 0.0068(2) 0.18124(18) 0.52981(18) 0.0148(3) Uani 1 1 d . . . . .
C7 C 0.9703(2) 0.6602(2) 0.91936(19) 0.0179(4) Uani 1 1 d . . . . .
H7 H 1.050023 0.693919 0.890018 0.021 Uiso 1 1 calc R U . . .
C11 C 0.2991(2) 0.31392(19) 0.65253(17) 0.0151(3) Uani 1 1 d . . . . .
C5 C 0.3323(2) 0.58115(19) 0.66582(18) 0.0166(4) Uani 1 1 d . . . . .
H5 H 0.233775 0.552395 0.683663 0.020 Uiso 1 1 calc R U . . .
C10 C 0.7376(2) 0.55530(19) 0.99608(17) 0.0157(3) Uani 1 1 d . . . . .
H10 H 0.658137 0.518370 1.022783 0.019 Uiso 1 1 calc R U . . .
C14 C -0.1289(2) 0.18098(19) 0.58994(18) 0.0172(4) Uani 1 1 d . . . . .
H14 H -0.120826 0.236821 0.674068 0.021 Uiso 1 1 calc R U . . .
C2 C 0.6159(3) 0.66353(19) 0.61151(18) 0.0175(4) Uani 1 1 d . . . . .
H2 H 0.715777 0.689578 0.592794 0.021 Uiso 1 1 calc R U . . .
C24 C 0.7677(3) -0.0212(2) 1.0047(2) 0.0224(4) Uani 1 1 d . . . . .
H24 H 0.815369 -0.073117 1.037725 0.027 Uiso 1 1 calc R U . . .
C21 C 0.6314(2) 0.13382(18) 0.90815(18) 0.0149(3) Uani 1 1 d . . . . .
C4 C 0.3167(3) 0.6644(2) 0.61785(18) 0.0198(4) Uani 1 1 d . . . . .
H4 H 0.209006 0.693385 0.604487 0.024 Uiso 1 1 calc R U . . .
C20 C 0.5746(2) 0.21768(19) 0.86007(18) 0.0166(4) Uani 1 1 d . . . . .
C8 C 0.9836(3) 0.6953(2) 1.04290(19) 0.0206(4) Uani 1 1 d . . . . .
H8 H 1.071872 0.755009 1.099885 0.025 Uiso 1 1 calc R U . . .
C22 C 0.7020(3) 0.0225(2) 0.83605(19) 0.0199(4) Uani 1 1 d . . . . .
H22 H 0.702986 -0.001247 0.753049 0.024 Uiso 1 1 calc R U . . .
C23 C 0.7706(3) -0.0537(2) 0.8840(2) 0.0232(4) Uani 1 1 d . . . . .
H23 H 0.819649 -0.128255 0.834208 0.028 Uiso 1 1 calc R U . . .
C18 C -0.0113(3) 0.1003(2) 0.40495(19) 0.0196(4) Uani 1 1 d . . . . .
H18 H 0.077316 0.100461 0.361687 0.023 Uiso 1 1 calc R U . . .
C3 C 0.4594(3) 0.70552(19) 0.58933(19) 0.0206(4) Uani 1 1 d . . . . .
H3 H 0.449907 0.761596 0.555108 0.025 Uiso 1 1 calc R U . . .
C17 C -0.1574(3) 0.0199(2) 0.3439(2) 0.0231(4) Uani 1 1 d . . . . .
H17 H -0.167726 -0.034447 0.259254 0.028 Uiso 1 1 calc R U . . .
C26 C 0.6274(3) 0.1647(2) 1.02981(18) 0.0186(4) Uani 1 1 d . . . . .
H26 H 0.578304 0.239097 1.080073 0.022 Uiso 1 1 calc R U . . .
C12 C 0.1632(3) 0.25771(19) 0.59537(18) 0.0167(4) Uani 1 1 d . . . . .
C15 C -0.2748(3) 0.1005(2) 0.5285(2) 0.0209(4) Uani 1 1 d . . . . .
H15 H -0.365387 0.101465 0.570564 0.025 Uiso 1 1 calc R U . . .
C16 C -0.2880(3) 0.0181(2) 0.4049(2) 0.0224(4) Uani 1 1 d . . . . .
H16 H -0.386112 -0.038786 0.362983 0.027 Uiso 1 1 calc R U . . .
C25 C 0.6947(3) 0.0874(2) 1.0770(2) 0.0227(4) Uani 1 1 d . . . . .
H25 H 0.690912 0.108990 1.159258 0.027 Uiso 1 1 calc R U . . .

loop_
_atom_site_aniso_label
_atom_site_aniso_U_11
_atom_site_aniso_U_22
_atom_site_aniso_U_33
_atom_site_aniso_U_23
_atom_site_aniso_U_13
_atom_site_aniso_U_12
Pt1 0.00907(3) 0.01395(3) 0.01174(3) 0.00624(2) 0.00093(2) -0.00140(2)
S1 0.01086(19) 0.0210(2) 0.0150(2) 0.00982(18) 0.00340(15) 0.00244(16)
N2 0.0105(7) 0.0153(7) 0.0144(7) 0.0073(6) 0.0014(5) 0.0003(5)
O1 0.0128(6) 0.0392(9) 0.0258(8) 0.0212(7) 0.0052(6) -0.0016(6)
N1 0.0110(7) 0.0137(7) 0.0124(7) 0.0053(6) 0.0011(5) 0.0008(5)
C1 0.0117(8) 0.0142(8) 0.0128(8) 0.0047(7) 0.0007(6) -0.0001(6)
C6 0.0107(7) 0.0172(8) 0.0147(8) 0.0084(7) 0.0016(6) 0.0019(6)
C9 0.0163(9) 0.0249(10) 0.0146(9) 0.0079(8) 0.0006(7) -0.0021(7)
C19 0.0133(8) 0.0158(8) 0.0150(8) 0.0057(7) 0.0011(6) -0.0027(6)
C13 0.0126(8) 0.0149(8) 0.0171(9) 0.0088(7) -0.0017(6) -0.0006(6)
C7 0.0119(8) 0.0229(10) 0.0201(9) 0.0116(8) 0.0004(7) -0.0033(7)
C11 0.0148(8) 0.0171(9) 0.0144(8) 0.0081(7) 0.0021(6) -0.0016(7)
C5 0.0119(8) 0.0198(9) 0.0151(9) 0.0058(7) 0.0018(6) 0.0028(7)
C10 0.0133(8) 0.0205(9) 0.0143(8) 0.0090(7) 0.0021(6) -0.0013(7)
C14 0.0155(8) 0.0196(9) 0.0166(9) 0.0095(8) -0.0009(7) -0.0023(7)
C2 0.0207(9) 0.0168(9) 0.0154(9) 0.0083(7) 0.0015(7) -0.0010(7)
C24 0.0252(10) 0.0198(10) 0.0242(10) 0.0132(9) -0.0010(8) 0.0012(8)
C21 0.0132(8) 0.0162(8) 0.0152(8) 0.0077(7) 0.0005(6) -0.0026(6)
C4 0.0197(9) 0.0204(9) 0.0155(9) 0.0060(8) -0.0007(7) 0.0082(8)
C20 0.0143(8) 0.0184(9) 0.0160(9) 0.0074(7) 0.0019(7) -0.0019(7)
C8 0.0158(9) 0.0233(10) 0.0186(9) 0.0074(8) -0.0013(7) -0.0051(7)
C22 0.0213(9) 0.0211(10) 0.0172(9) 0.0082(8) 0.0053(7) 0.0030(8)
C23 0.0260(11) 0.0184(10) 0.0227(10) 0.0075(8) 0.0043(8) 0.0053(8)
C18 0.0180(9) 0.0208(10) 0.0179(9) 0.0074(8) 0.0026(7) 0.0026(7)
C3 0.0297(11) 0.0149(9) 0.0169(9) 0.0082(8) 0.0001(8) 0.0041(8)
C17 0.0249(10) 0.0173(9) 0.0187(10) 0.0035(8) -0.0048(8) 0.0024(8)
C26 0.0223(9) 0.0170(9) 0.0161(9) 0.0070(7) 0.0043(7) 0.0013(7)
C12 0.0179(9) 0.0169(9) 0.0150(9) 0.0076(7) 0.0011(7) -0.0014(7)
C15 0.0147(9) 0.0224(10) 0.0280(11) 0.0153(9) -0.0017(8) -0.0022(7)
C16 0.0167(9) 0.0159(9) 0.0301(11) 0.0105(8) -0.0095(8) -0.0043(7)
C25 0.0278(11) 0.0241(10) 0.0188(10) 0.0123(8) 0.0033(8) 0.0013(8)

loop_
_atom_type_symbol
_atom_type_description
_atom_type_scat_dispersion_real
_atom_type_scat_dispersion_imag
_atom_type_scat_source
C C 0.0033 0.0016 'International Tables Vol C Tables 4.2.6.8 and 6.1.1.4'
H H 0.0000 0.0000 'International Tables Vol C Tables 4.2.6.8 and 6.1.1.4'
N N 0.0061 0.0033 'International Tables Vol C Tables 4.2.6.8 and 6.1.1.4'
O O 0.0106 0.0060 'International Tables Vol C Tables 4.2.6.8 and 6.1.1.4'
Pt Pt -1.7033 8.3905 'International Tables Vol C Tables 4.2.6.8 and 6.1.1.4'
S S 0.1246 0.1234 'International Tables Vol C Tables 4.2.6.8 and 6.1.1.4'

loop_
_geom_angle_atom_site_label_1
_geom_angle_atom_site_label_2
_geom_angle_atom_site_label_3
_geom_angle
_geom_angle_site_symmetry_1
_geom_angle_site_symmetry_3
_geom_angle_publ_flag
N1 Pt1 N2 88.88(6) . . ?
C19 Pt1 N2 89.77(7) . . ?
C19 Pt1 N1 177.61(7) . . ?
C19 Pt1 C11 90.31(8) . . ?
C11 Pt1 N2 175.43(7) . . ?
C11 Pt1 N1 91.19(7) . . ?
O1 S1 C1 105.35(9) . . ?
O1 S1 C6 106.13(9) . . ?
C6 S1 C1 96.06(9) . . ?
C6 N2 Pt1 121.18(13) . . ?
C6 N2 C10 117.48(16) . . ?
C10 N2 Pt1 120.92(13) . . ?
C1 N1 Pt1 119.90(13) . . ?
C1 N1 C5 117.55(17) . . ?
C5 N1 Pt1 122.54(13) . . ?
N1 C1 S1 117.49(14) . . ?
N1 C1 C2 124.23(18) . . ?
C2 C1 S1 118.00(14) . . ?
N2 C6 S1 115.54(14) . . ?
N2 C6 C7 124.32(18) . . ?
C7 C6 S1 119.95(15) . . ?
C10 C9 H9 120.2 . . ?
C8 C9 H9 120.2 . . ?
C8 C9 C10 119.51(19) . . ?
C20 C19 Pt1 175.67(17) . . ?
C14 C13 C12 121.06(18) . . ?
C18 C13 C14 118.01(18) . . ?
C18 C13 C12 120.86(18) . . ?
C6 C7 H7 121.2 . . ?
C6 C7 C8 117.54(18) . . ?
C8 C7 H7 121.2 . . ?
C12 C11 Pt1 175.45(18) . . ?
N1 C5 H5 119.1 . . ?
N1 C5 C4 121.88(19) . . ?
C4 C5 H5 119.1 . . ?
N2 C10 C9 122.18(18) . . ?
N2 C10 H10 118.9 . . ?
C9 C10 H10 118.9 . . ?
C13 C14 H14 119.4 . . ?
C15 C14 C13 121.12(19) . . ?
C15 C14 H14 119.4 . . ?
C1 C2 H2 121.2 . . ?
C1 C2 C3 117.52(19) . . ?
C3 C2 H2 121.2 . . ?
C23 C24 H24 120.1 . . ?
C23 C24 C25 119.7(2) . . ?
C25 C24 H24 120.1 . . ?
C22 C21 C20 120.31(18) . . ?
C22 C21 C26 118.27(18) . . ?
C26 C21 C20 121.31(18) . . ?
C5 C4 H4 120.2 . . ?
C5 C4 C3 119.64(19) . . ?
C3 C4 H4 120.2 . . ?
C19 C20 C21 173.7(2) . . ?
C9 C8 C7 118.95(19) . . ?
C9 C8 H8 120.5 . . ?
C7 C8 H8 120.5 . . ?
C21 C22 H22 119.5 . . ?
C23 C22 C21 120.96(19) . . ?
C23 C22 H22 119.5 . . ?
C24 C23 H23 119.9 . . ?
C22 C23 C24 120.2(2) . . ?
C22 C23 H23 119.9 . . ?
C13 C18 H18 119.7 . . ?
C17 C18 C13 120.6(2) . . ?
C17 C18 H18 119.7 . . ?
C2 C3 C4 119.15(19) . . ?
C2 C3 H3 120.4 . . ?
C4 C3 H3 120.4 . . ?
C18 C17 H17 119.7 . . ?
C16 C17 C18 120.7(2) . . ?
C16 C17 H17 119.7 . . ?
C21 C26 H26 119.8 . . ?
C25 C26 C21 120.50(19) . . ?
C25 C26 H26 119.8 . . ?
C11 C12 C13 174.5(2) . . ?
C14 C15 H15 120.1 . . ?
C14 C15 C16 119.9(2) . . ?
C16 C15 H15 120.1 . . ?
C17 C16 C15 119.60(19) . . ?
C17 C16 H16 120.2 . . ?
C15 C16 H16 120.2 . . ?
C24 C25 H25 119.8 . . ?
C26 C25 C24 120.4(2) . . ?
C26 C25 H25 119.8 . . ?

loop_
_geom_bond_atom_site_label_1
_geom_bond_atom_site_label_2
_geom_bond_distance
_geom_bond_site_symmetry_2
_geom_bond_publ_flag
Pt1 N2 2.0858(16) . ?
Pt1 N1 2.0839(16) . ?
Pt1 C19 1.954(2) . ?
Pt1 C11 1.9559(19) . ?
S1 O1 1.4893(15) . ?
S1 C1 1.8093(19) . ?
S1 C6 1.807(2) . ?
N2 C6 1.346(2) . ?
N2 C10 1.349(2) . ?
N1 C1 1.348(2) . ?
N1 C5 1.351(2) . ?
C1 C2 1.383(3) . ?
C6 C7 1.378(3) . ?
C9 H9 0.9500 . ?
C9 C10 1.386(3) . ?
C9 C8 1.385(3) . ?
C19 C20 1.206(3) . ?
C13 C14 1.404(3) . ?
C13 C18 1.402(3) . ?
C13 C12 1.442(3) . ?
C7 H7 0.9500 . ?
C7 C8 1.400(3) . ?
C11 C12 1.213(3) . ?
C5 H5 0.9500 . ?
C5 C4 1.384(3) . ?
C10 H10 0.9500 . ?
C14 H14 0.9500 . ?
C14 C15 1.389(3) . ?
C2 H2 0.9500 . ?
C2 C3 1.389(3) . ?
C24 H24 0.9500 . ?
C24 C23 1.389(3) . ?
C24 C25 1.389(3) . ?
C21 C20 1.440(3) . ?
C21 C22 1.400(3) . ?
C21 C26 1.406(3) . ?
C4 H4 0.9500 . ?
C4 C3 1.390(3) . ?
C8 H8 0.9500 . ?
C22 H22 0.9500 . ?
C22 C23 1.386(3) . ?
C23 H23 0.9500 . ?
C18 H18 0.9500 . ?
C18 C17 1.390(3) . ?
C3 H3 0.9500 . ?
C17 H17 0.9500 . ?
C17 C16 1.382(3) . ?
C26 H26 0.9500 . ?
C26 C25 1.388(3) . ?
C15 H15 0.9500 . ?
C15 C16 1.395(3) . ?
C16 H16 0.9500 . ?
C25 H25 0.9500 . ?

loop_
_geom_torsion_atom_site_label_1
_geom_torsion_atom_site_label_2
_geom_torsion_atom_site_label_3
_geom_torsion_atom_site_label_4
_geom_torsion
_geom_torsion_site_symmetry_1
_geom_torsion_site_symmetry_2
_geom_torsion_site_symmetry_3
_geom_torsion_site_symmetry_4
_geom_torsion_publ_flag
Pt1 N2 C6 S1 -12.4(2) . . . . ?
Pt1 N2 C6 C7 172.68(15) . . . . ?
Pt1 N2 C10 C9 -171.89(16) . . . . ?
Pt1 N1 C1 S1 3.3(2) . . . . ?
Pt1 N1 C1 C2 177.05(15) . . . . ?
Pt1 N1 C5 C4 -178.40(15) . . . . ?
S1 C1 C2 C3 175.27(15) . . . . ?
S1 C6 C7 C8 -175.80(16) . . . . ?
N2 C6 C7 C8 -1.1(3) . . . . ?
O1 S1 C1 N1 -171.72(15) . . . . ?
O1 S1 C1 C2 14.15(18) . . . . ?
O1 S1 C6 N2 175.95(14) . . . . ?
O1 S1 C6 C7 -8.85(19) . . . . ?
N1 C1 C2 C3 1.6(3) . . . . ?
N1 C5 C4 C3 1.1(3) . . . . ?
C1 S1 C6 N2 68.03(16) . . . . ?
C1 S1 C6 C7 -116.77(17) . . . . ?
C1 N1 C5 C4 0.1(3) . . . . ?
C1 C2 C3 C4 -0.2(3) . . . . ?
C6 S1 C1 N1 -63.13(16) . . . . ?
C6 S1 C1 C2 122.73(16) . . . . ?
C6 N2 C10 C9 0.8(3) . . . . ?
C6 C7 C8 C9 1.2(3) . . . . ?
C13 C14 C15 C16 0.0(3) . . . . ?
C13 C18 C17 C16 0.1(3) . . . . ?
C5 N1 C1 S1 -175.24(14) . . . . ?
C5 N1 C1 C2 -1.5(3) . . . . ?
C5 C4 C3 C2 -1.0(3) . . . . ?
C10 N2 C6 S1 175.01(14) . . . . ?
C10 N2 C6 C7 0.0(3) . . . . ?
C10 C9 C8 C7 -0.5(3) . . . . ?
C14 C13 C18 C17 -1.8(3) . . . . ?
C14 C15 C16 C17 -1.8(3) . . . . ?
C21 C22 C23 C24 1.0(3) . . . . ?
C21 C26 C25 C24 0.3(3) . . . . ?
C20 C21 C22 C23 174.4(2) . . . . ?
C20 C21 C26 C25 -175.01(19) . . . . ?
C8 C9 C10 N2 -0.5(3) . . . . ?
C22 C21 C26 C25 1.1(3) . . . . ?
C23 C24 C25 C26 -1.1(3) . . . . ?
C18 C13 C14 C15 1.8(3) . . . . ?
C18 C17 C16 C15 1.8(3) . . . . ?
C26 C21 C22 C23 -1.7(3) . . . . ?
C12 C13 C14 C15 -175.14(19) . . . . ?
C12 C13 C18 C17 175.1(2) . . . . ?
C25 C24 C23 C22 0.4(3) . . . . ?
